data_4324156
loop_
_publ_author_name
'Nicole L. Fry'
'Brandon J. Heilman'
'Pradip K. Mascharak'

_publ_contact_author_address
;
Department of Chemistry and Biochemistry,
University of California, Santa Cruz,
1156 High Street,
Santa Cruz, CA 95064
USA
;
_publ_contact_author_email pradip@chemsitry.ucsc.edu
_publ_contact_author_fax '+1 831 459 2935'
_publ_contact_author_name 'Pradip Mascharak'
_publ_contact_author_phone '+1 831 459 4251'
_publ_section_title
;
 Dye-Tethered Ruthenium Nitrosyls Containing Planar Dicarboxamide
 Tetradentate N4 Ligands: Effects of In-Plane Ligand Twist on NO
 Photolability
;
_journal_name_full 'Inorganic Chemistry'
_journal_page_first 317
_journal_page_last 324
_journal_paper_doi 10.1021/ic1019873
_journal_volume 50
_journal_year 2011
_chemical_formula_sum 'C40 H26 N6 O8 Ru'
_chemical_formula_weight 819.74
_chemical_name_systematic
; 
 ? 
;
_space_group_IT_number 2
_symmetry_cell_setting triclinic
_symmetry_space_group_name_Hall '-P 1'
_symmetry_space_group_name_H-M 'P -1'
_atom_sites_solution_hydrogens geom
_atom_sites_solution_primary direct
_atom_sites_solution_secondary difmap
_audit_creation_method SHELXL-97
_cell_angle_alpha 94.414(12)
_cell_angle_beta 91.102(11)
_cell_angle_gamma 97.487(12)
_cell_formula_units_Z 2
_cell_length_a 8.765(10)
_cell_length_b 11.534(13)
_cell_length_c 16.827(18)
_cell_measurement_reflns_used 5473
_cell_measurement_temperature 150(2)
_cell_measurement_theta_max 54.593
_cell_measurement_theta_min 4.485
_cell_volume 1681(3)
_computing_cell_refinement 'Bruker SAINT v7.34'
_computing_data_collection 'Bruker APEX-II v2.1-4'
_computing_data_reduction 'Bruker SAINT v7.34'
_computing_structure_refinement 'SHELXL-97 (Sheldrick, 1997)'
_computing_structure_solution 'SHELXS-97 (Sheldrick, 1990)'
_diffrn_ambient_temperature 150(2)
_diffrn_detector_area_resol_mean 83.33
_diffrn_measured_fraction_theta_full 0.984
_diffrn_measured_fraction_theta_max 0.984
_diffrn_measurement_device_type 'Bruker APEX-II'
_diffrn_measurement_method \w/2\q-scans
_diffrn_radiation_monochromator graphite
_diffrn_radiation_source 'fine-focus sealed tube'
_diffrn_radiation_type MoK\a
_diffrn_radiation_wavelength 0.71073
_diffrn_reflns_av_R_equivalents 0.0348
_diffrn_reflns_av_sigmaI/netI 0.0516
_diffrn_reflns_limit_h_max 11
_diffrn_reflns_limit_h_min -11
_diffrn_reflns_limit_k_max 14
_diffrn_reflns_limit_k_min -14
_diffrn_reflns_limit_l_max 21
_diffrn_reflns_limit_l_min -21
_diffrn_reflns_number 17855
_diffrn_reflns_theta_full 27.45
_diffrn_reflns_theta_max 27.45
_diffrn_reflns_theta_min 2.24
_exptl_absorpt_coefficient_mu 0.535
_exptl_absorpt_correction_T_max 0.7455
_exptl_absorpt_correction_T_min 0.6743
_exptl_absorpt_correction_type empirical
_exptl_crystal_colour Red
_exptl_crystal_density_diffrn 1.620
_exptl_crystal_density_method 'not measured'
_exptl_crystal_description Blade
_exptl_crystal_F_000 832
_exptl_crystal_size_max 0.090
_exptl_crystal_size_mid 0.050
_exptl_crystal_size_min 0.010
_refine_diff_density_max 0.470
_refine_diff_density_min -0.713
_refine_diff_density_rms 0.079
_refine_ls_extinction_method none
_refine_ls_goodness_of_fit_ref 1.025
_refine_ls_hydrogen_treatment constr
_refine_ls_matrix_type full
_refine_ls_number_parameters 496
_refine_ls_number_reflns 7562
_refine_ls_number_restraints 0
_refine_ls_restrained_S_all 1.025
_refine_ls_R_factor_all 0.0552
_refine_ls_R_factor_gt 0.0392
_refine_ls_shift/su_max 0.001
_refine_ls_shift/su_mean 0.000
_refine_ls_structure_factor_coef Fsqd
_refine_ls_weighting_details 'calc w=1/[\s^2^(Fo^2^)+(0.0355P)^2^+1.0524P] where P=(Fo^2^+2Fc^2^)/3'
_refine_ls_weighting_scheme calc
_refine_ls_wR_factor_gt 0.0806
_refine_ls_wR_factor_ref 0.0865
_reflns_number_gt 6182
_reflns_number_total 7562
_reflns_threshold_expression >2sigma(I)
_cod_data_source_file ic1019873_si_002_1.cif
_cod_data_source_block OMeIQ1-Resf
_cod_database_code 4324156

loop_
_symmetry_equiv_pos_as_xyz
'x, y, z'
'-x, -y, -z'

loop_
_atom_site_label
_atom_site_type_symbol
_atom_site_fract_x
_atom_site_fract_y
_atom_site_fract_z
_atom_site_U_iso_or_equiv
_atom_site_adp_type
_atom_site_occupancy
_atom_site_symmetry_multiplicity
_atom_site_calc_flag
_atom_site_refinement_flags
_atom_site_disorder_assembly
_atom_site_disorder_group
Ru1 Ru 0.03285(2) 0.394779(19) 0.197105(13) 0.02099(7) Uani 1 1 d . . .
N5 N -0.1174(3) 0.4784(2) 0.19503(13) 0.0258(5) Uani 1 1 d . . .
N2 N 0.1255(2) 0.43342(19) 0.09477(13) 0.0225(5) Uani 1 1 d . . .
N1 N -0.0848(2) 0.25957(19) 0.11805(13) 0.0232(5) Uani 1 1 d . . .
N3 N 0.1949(3) 0.51662(19) 0.24527(13) 0.0242(5) Uani 1 1 d . . .
N4 N 0.0023(2) 0.37772(19) 0.32099(13) 0.0221(5) Uani 1 1 d . . .
N6 N 0.5100(3) 0.2018(2) 0.47367(13) 0.0254(5) Uani 1 1 d . . .
O6 O 0.1817(2) 0.27548(16) 0.20285(11) 0.0244(4) Uani 1 1 d . . .
O1 O 0.1112(2) 0.39482(18) -0.04183(12) 0.0316(5) Uani 1 1 d . . .
O7 O 0.2108(2) 0.08144(17) 0.43949(11) 0.0261(4) Uani 1 1 d . . .
O4 O 0.5706(2) 0.82610(17) 0.15564(12) 0.0325(5) Uani 1 1 d . . .
O3 O 0.5197(2) 0.73558(17) 0.00315(12) 0.0332(5) Uani 1 1 d . . .
O2 O 0.3250(2) 0.59726(18) 0.36134(12) 0.0364(5) Uani 1 1 d . . .
O5 O -0.2276(3) 0.5248(2) 0.20134(13) 0.0409(5) Uani 1 1 d . . .
O8 O 0.2152(3) -0.0470(2) 0.69787(13) 0.0492(7) Uani 1 1 d . . .
C10 C 0.0716(3) 0.3731(2) 0.02582(16) 0.0226(6) Uani 1 1 d . . .
C16 C 0.2779(3) 0.5764(2) 0.18565(16) 0.0247(6) Uani 1 1 d . . .
C11 C 0.2411(3) 0.5324(2) 0.10550(16) 0.0231(6) Uani 1 1 d . . .
C33 C 0.2806(3) 0.1559(2) 0.38652(16) 0.0218(6) Uani 1 1 d . . .
C29 C 0.2604(3) 0.2545(2) 0.26725(16) 0.0234(6) Uani 1 1 d . . .
C32 C 0.4281(3) 0.2164(2) 0.40491(16) 0.0219(6) Uani 1 1 d . . .
C34 C 0.1983(3) 0.1711(2) 0.31820(16) 0.0233(6) Uani 1 1 d . . .
H34A H 0.1011 0.1258 0.3059 0.028 Uiso 1 1 calc R . .
C19 C 0.1395(3) 0.4144(2) 0.44803(16) 0.0228(6) Uani 1 1 d . . .
C26 C -0.1091(3) 0.3044(2) 0.35430(17) 0.0253(6) Uani 1 1 d . . .
H26A H -0.1919 0.2649 0.3213 0.030 Uiso 1 1 calc R . .
C12 C 0.3216(3) 0.5837(2) 0.04312(17) 0.0241(6) Uani 1 1 d . . .
H12A H 0.2990 0.5532 -0.0105 0.029 Uiso 1 1 calc R . .
C18 C 0.1187(3) 0.4372(2) 0.36646(16) 0.0230(6) Uani 1 1 d . . .
C17 C 0.2260(3) 0.5268(2) 0.32478(17) 0.0252(6) Uani 1 1 d . . .
C31 C 0.4904(3) 0.2960(2) 0.35160(16) 0.0251(6) Uani 1 1 d . . .
H31A H 0.5911 0.3368 0.3619 0.030 Uiso 1 1 calc R . .
C8 C -0.1166(3) 0.1835(2) -0.01948(17) 0.0274(6) Uani 1 1 d . . .
C37 C 0.4434(4) 0.0601(3) 0.65575(18) 0.0366(7) Uani 1 1 d . . .
H37A H 0.4970 0.0520 0.7042 0.044 Uiso 1 1 calc R . .
C40 C 0.2830(3) 0.0754(2) 0.51180(16) 0.0242(6) Uani 1 1 d . . .
C9 C -0.0490(3) 0.2689(2) 0.04144(16) 0.0230(6) Uani 1 1 d . . .
C14 C 0.4667(3) 0.7251(2) 0.13898(17) 0.0275(6) Uani 1 1 d . . .
C25 C -0.1058(3) 0.2859(2) 0.43300(17) 0.0279(6) Uani 1 1 d . . .
H25A H -0.1894 0.2397 0.4553 0.034 Uiso 1 1 calc R . .
C2 C -0.2519(4) 0.0816(3) 0.08590(19) 0.0346(7) Uani 1 1 d . . .
H2A H -0.3206 0.0183 0.1029 0.042 Uiso 1 1 calc R . .
C7 C -0.0892(3) 0.1887(3) -0.10212(18) 0.0323(7) Uani 1 1 d . . .
H7A H -0.0213 0.2520 -0.1198 0.039 Uiso 1 1 calc R . .
C35 C 0.4399(3) 0.1358(2) 0.52515(16) 0.0253(6) Uani 1 1 d . . .
C13 C 0.4352(3) 0.6798(2) 0.05999(17) 0.0275(6) Uani 1 1 d . . .
C30 C 0.4089(3) 0.3163(2) 0.28475(17) 0.0260(6) Uani 1 1 d . . .
H30A H 0.4524 0.3722 0.2501 0.031 Uiso 1 1 calc R . .
C24 C 0.0231(3) 0.3360(2) 0.48131(17) 0.0253(6) Uani 1 1 d . . .
C15 C 0.3906(3) 0.6735(2) 0.20089(17) 0.0276(6) Uani 1 1 d . . .
H15A H 0.4151 0.7041 0.2543 0.033 Uiso 1 1 calc R . .
C20 C 0.2735(3) 0.4584(3) 0.49607(17) 0.0302(7) Uani 1 1 d . . .
H20A H 0.3514 0.5125 0.4758 0.036 Uiso 1 1 calc R . .
C39 C 0.2081(4) 0.0148(2) 0.56738(17) 0.0302(7) Uani 1 1 d . . .
H39A H 0.1056 -0.0220 0.5567 0.036 Uiso 1 1 calc R . .
C21 C 0.2907(4) 0.4231(3) 0.57131(18) 0.0346(7) Uani 1 1 d . . .
H21A H 0.3825 0.4502 0.6018 0.041 Uiso 1 1 calc R . .
C36 C 0.5166(4) 0.1217(3) 0.60003(18) 0.0327(7) Uani 1 1 d . . .
H36A H 0.6202 0.1564 0.6099 0.039 Uiso 1 1 calc R . .
C3 C -0.2207(3) 0.0868(2) 0.00463(18) 0.0310(7) Uani 1 1 d . . .
C1 C -0.1839(3) 0.1669(3) 0.14025(18) 0.0302(7) Uani 1 1 d . . .
H1A H -0.2058 0.1621 0.1951 0.036 Uiso 1 1 calc R . .
C38 C 0.2836(4) 0.0051(3) 0.64420(18) 0.0351(7) Uani 1 1 d . . .
C23 C 0.0415(4) 0.3058(3) 0.56099(18) 0.0336(7) Uani 1 1 d . . .
H23A H -0.0384 0.2569 0.5842 0.040 Uiso 1 1 calc R . .
C27 C 0.5040(4) 0.6838(3) -0.07641(18) 0.0330(7) Uani 1 1 d . . .
H27A H 0.5701 0.7320 -0.1109 0.049 Uiso 1 1 calc R . .
H27B H 0.3965 0.6788 -0.0950 0.049 Uiso 1 1 calc R . .
H27C H 0.5345 0.6049 -0.0782 0.049 Uiso 1 1 calc R . .
C22 C 0.1735(4) 0.3470(3) 0.60409(18) 0.0365(7) Uani 1 1 d . . .
H22A H 0.1866 0.3242 0.6566 0.044 Uiso 1 1 calc R . .
C4 C -0.2902(4) -0.0004(3) -0.0534(2) 0.0422(8) Uani 1 1 d . . .
H4A H -0.3582 -0.0650 -0.0375 0.051 Uiso 1 1 calc R . .
C6 C -0.1598(4) 0.1031(3) -0.1567(2) 0.0427(8) Uani 1 1 d . . .
H6B H -0.1409 0.1080 -0.2118 0.051 Uiso 1 1 calc R . .
C5 C -0.2600(4) 0.0077(3) -0.1319(2) 0.0495(9) Uani 1 1 d . . .
H5A H -0.3068 -0.0514 -0.1704 0.059 Uiso 1 1 calc R . .
C28 C 0.7228(4) 0.8025(3) 0.1656(3) 0.0538(10) Uani 1 1 d . . .
H28D H 0.7911 0.8764 0.1773 0.081 Uiso 1 1 calc R . .
H28A H 0.7544 0.7618 0.1165 0.081 Uiso 1 1 calc R . .
H28B H 0.7289 0.7527 0.2099 0.081 Uiso 1 1 calc R . .

loop_
_atom_site_aniso_label
_atom_site_aniso_U_11
_atom_site_aniso_U_22
_atom_site_aniso_U_33
_atom_site_aniso_U_23
_atom_site_aniso_U_13
_atom_site_aniso_U_12
Ru1 0.01970(11) 0.01785(11) 0.02436(12) 0.00392(8) -0.00237(8) -0.00239(8)
N5 0.0294(13) 0.0225(12) 0.0251(13) 0.0039(10) -0.0038(10) 0.0011(10)
N2 0.0225(11) 0.0184(11) 0.0251(12) 0.0046(9) -0.0038(9) -0.0034(9)
N1 0.0239(12) 0.0166(11) 0.0278(13) 0.0042(9) -0.0042(9) -0.0023(9)
N3 0.0262(12) 0.0198(12) 0.0250(12) 0.0039(10) -0.0004(9) -0.0039(10)
N4 0.0221(11) 0.0172(11) 0.0271(12) 0.0019(9) 0.0009(9) 0.0021(9)
N6 0.0249(12) 0.0251(12) 0.0259(12) 0.0025(10) -0.0017(10) 0.0019(10)
O6 0.0267(10) 0.0248(10) 0.0216(10) 0.0028(8) -0.0006(8) 0.0031(8)
O1 0.0341(11) 0.0315(11) 0.0261(11) 0.0019(9) 0.0016(9) -0.0072(9)
O7 0.0220(10) 0.0280(11) 0.0280(10) 0.0096(8) 0.0004(8) -0.0022(8)
O4 0.0288(11) 0.0240(11) 0.0414(12) 0.0037(9) -0.0022(9) -0.0090(9)
O3 0.0361(12) 0.0302(11) 0.0301(11) 0.0074(9) 0.0042(9) -0.0116(9)
O2 0.0399(12) 0.0335(12) 0.0302(11) 0.0034(9) -0.0074(9) -0.0156(10)
O5 0.0387(13) 0.0435(14) 0.0439(14) 0.0067(11) 0.0005(10) 0.0163(11)
O8 0.0747(18) 0.0382(13) 0.0306(12) 0.0134(10) -0.0005(12) -0.0143(12)
C10 0.0206(13) 0.0203(14) 0.0266(15) 0.0026(11) -0.0006(11) 0.0011(11)
C16 0.0232(14) 0.0222(14) 0.0280(15) 0.0058(12) -0.0009(11) -0.0012(11)
C11 0.0222(13) 0.0164(13) 0.0303(15) 0.0060(11) -0.0020(11) -0.0016(11)
C33 0.0200(13) 0.0205(13) 0.0251(14) 0.0040(11) 0.0032(10) 0.0016(11)
C29 0.0233(14) 0.0219(14) 0.0252(14) 0.0024(11) -0.0001(11) 0.0037(11)
C32 0.0202(13) 0.0211(13) 0.0247(14) 0.0023(11) 0.0008(11) 0.0037(11)
C34 0.0204(13) 0.0209(14) 0.0278(15) 0.0020(11) -0.0012(11) -0.0003(11)
C19 0.0251(14) 0.0181(13) 0.0252(14) -0.0010(11) 0.0021(11) 0.0038(11)
C26 0.0189(13) 0.0213(14) 0.0349(16) 0.0017(12) 0.0042(11) -0.0001(11)
C12 0.0259(14) 0.0191(13) 0.0266(15) 0.0032(11) -0.0017(11) -0.0005(11)
C18 0.0212(13) 0.0195(13) 0.0282(15) 0.0005(11) 0.0013(11) 0.0032(11)
C17 0.0245(14) 0.0225(14) 0.0274(15) 0.0006(12) -0.0006(11) -0.0013(11)
C31 0.0169(13) 0.0276(15) 0.0301(15) 0.0032(12) 0.0026(11) -0.0009(11)
C8 0.0250(14) 0.0210(14) 0.0346(16) -0.0022(12) -0.0030(12) -0.0001(12)
C37 0.054(2) 0.0283(16) 0.0258(16) 0.0046(13) -0.0095(14) 0.0013(15)
C40 0.0281(14) 0.0186(13) 0.0259(14) 0.0016(11) -0.0002(11) 0.0037(11)
C9 0.0221(13) 0.0195(13) 0.0273(15) 0.0046(11) -0.0034(11) 0.0007(11)
C14 0.0279(15) 0.0194(14) 0.0326(16) 0.0037(12) -0.0019(12) -0.0068(12)
C25 0.0227(14) 0.0268(15) 0.0339(16) 0.0032(13) 0.0062(12) 0.0005(12)
C2 0.0351(17) 0.0230(15) 0.0422(18) 0.0066(13) -0.0044(14) -0.0103(13)
C7 0.0318(16) 0.0291(16) 0.0338(17) -0.0022(13) 0.0013(13) -0.0021(13)
C35 0.0292(15) 0.0225(14) 0.0242(14) 0.0008(11) -0.0010(11) 0.0045(12)
C13 0.0254(14) 0.0240(15) 0.0334(16) 0.0094(12) 0.0042(12) -0.0003(12)
C30 0.0247(14) 0.0244(14) 0.0290(15) 0.0081(12) 0.0047(11) -0.0003(12)
C24 0.0276(14) 0.0214(14) 0.0274(15) -0.0006(12) 0.0041(11) 0.0068(12)
C15 0.0303(15) 0.0236(15) 0.0267(15) 0.0012(12) -0.0026(12) -0.0038(12)
C20 0.0325(16) 0.0268(15) 0.0294(16) -0.0005(13) -0.0032(12) -0.0006(13)
C39 0.0346(16) 0.0232(15) 0.0316(16) 0.0060(12) 0.0020(13) -0.0030(13)
C21 0.0400(18) 0.0342(17) 0.0277(16) -0.0027(13) -0.0073(13) 0.0024(14)
C36 0.0362(17) 0.0283(16) 0.0323(17) 0.0014(13) -0.0070(13) 0.0013(13)
C3 0.0365(16) 0.0192(14) 0.0350(17) 0.0023(12) -0.0023(13) -0.0048(12)
C1 0.0320(16) 0.0263(15) 0.0304(16) 0.0090(12) -0.0033(12) -0.0064(12)
C38 0.053(2) 0.0232(15) 0.0282(16) 0.0053(13) 0.0013(14) 0.0010(14)
C23 0.0393(17) 0.0308(16) 0.0299(16) 0.0028(13) 0.0082(13) 0.0008(14)
C27 0.0356(17) 0.0294(16) 0.0342(17) 0.0081(13) 0.0082(13) 0.0005(13)
C22 0.053(2) 0.0346(17) 0.0215(15) 0.0038(13) 0.0016(14) 0.0047(15)
C4 0.049(2) 0.0267(17) 0.045(2) -0.0047(15) -0.0011(16) -0.0127(15)
C6 0.046(2) 0.0406(19) 0.0373(19) -0.0088(15) 0.0040(15) -0.0024(16)
C5 0.060(2) 0.0342(19) 0.047(2) -0.0113(16) 0.0005(17) -0.0142(17)
C28 0.0315(18) 0.0329(19) 0.093(3) -0.0037(19) -0.0089(19) -0.0027(15)

loop_
_atom_type_symbol
_atom_type_description
_atom_type_scat_dispersion_real
_atom_type_scat_dispersion_imag
_atom_type_scat_source
C C 0.0033 0.0016 'International Tables Vol C Tables 4.2.6.8 and 6.1.1.4'
H H 0.0000 0.0000 'International Tables Vol C Tables 4.2.6.8 and 6.1.1.4'
N N 0.0061 0.0033 'International Tables Vol C Tables 4.2.6.8 and 6.1.1.4'
O O 0.0106 0.0060 'International Tables Vol C Tables 4.2.6.8 and 6.1.1.4'
Ru Ru -1.2594 0.8363 'International Tables Vol C Tables 4.2.6.8 and 6.1.1.4'

loop_
_geom_angle_atom_site_label_1
_geom_angle_atom_site_label_2
_geom_angle_atom_site_label_3
_geom_angle
_geom_angle_site_symmetry_1
_geom_angle_site_symmetry_3
_geom_angle_publ_flag
N5 Ru1 N2 98.72(11) . . ?
N5 Ru1 N3 98.67(13) . . ?
N2 Ru1 N3 84.92(11) . . ?
N5 Ru1 O6 170.71(9) . . ?
N2 Ru1 O6 87.06(9) . . ?
N3 Ru1 O6 89.05(12) . . ?
N5 Ru1 N1 92.77(12) . . ?
N2 Ru1 N1 78.84(11) . . ?
N3 Ru1 N1 161.39(9) . . ?
O6 Ru1 N1 81.15(11) . . ?
N5 Ru1 N4 90.19(10) . . ?
N2 Ru1 N4 162.05(9) . . ?
N3 Ru1 N4 78.32(9) . . ?
O6 Ru1 N4 86.29(8) . . ?
N1 Ru1 N4 116.47(10) . . ?
O5 N5 Ru1 170.6(2) . . ?
C10 N2 C11 128.1(2) . . ?
C10 N2 Ru1 120.56(19) . . ?
C11 N2 Ru1 111.23(17) . . ?
C9 N1 C1 121.1(2) . . ?
C9 N1 Ru1 113.71(17) . . ?
C1 N1 Ru1 125.2(2) . . ?
C17 N3 C16 127.7(2) . . ?
C17 N3 Ru1 120.84(18) . . ?
C16 N3 Ru1 111.09(18) . . ?
C18 N4 C26 120.3(2) . . ?
C18 N4 Ru1 112.65(18) . . ?
C26 N4 Ru1 126.54(18) . . ?
C35 N6 C32 117.3(2) . . ?
C29 O6 Ru1 126.33(17) . . ?
C40 O7 C33 118.7(2) . . ?
C14 O4 C28 112.8(2) . . ?
C13 O3 C27 117.7(2) . . ?
O1 C10 N2 126.5(2) . . ?
O1 C10 C9 122.4(2) . . ?
N2 C10 C9 111.1(2) . . ?
C15 C16 N3 124.6(3) . . ?
C15 C16 C11 119.2(2) . . ?
N3 C16 C11 116.2(2) . . ?
C12 C11 C16 119.9(2) . . ?
C12 C11 N2 124.2(2) . . ?
C16 C11 N2 115.9(2) . . ?
C34 C33 O7 117.8(2) . . ?
C34 C33 C32 122.4(2) . . ?
O7 C33 C32 119.7(2) . . ?
O6 C29 C34 120.7(2) . . ?
O6 C29 C30 119.9(2) . . ?
C34 C29 C30 119.4(2) . . ?
N6 C32 C31 120.0(2) . . ?
N6 C32 C33 122.4(2) . . ?
C31 C32 C33 117.6(2) . . ?
C33 C34 C29 118.9(2) . . ?
C24 C19 C20 118.2(3) . . ?
C24 C19 C18 117.4(2) . . ?
C20 C19 C18 124.2(2) . . ?
C25 C26 N4 122.3(3) . . ?
C13 C12 C11 119.8(3) . . ?
N4 C18 C19 121.0(2) . . ?
N4 C18 C17 115.6(2) . . ?
C19 C18 C17 123.4(2) . . ?
O2 C17 N3 126.9(3) . . ?
O2 C17 C18 122.4(3) . . ?
N3 C17 C18 110.8(2) . . ?
C30 C31 C32 121.3(3) . . ?
C7 C8 C9 124.5(3) . . ?
C7 C8 C3 118.0(3) . . ?
C9 C8 C3 117.6(3) . . ?
C36 C37 C38 122.1(3) . . ?
C39 C40 O7 119.2(3) . . ?
C39 C40 C35 122.5(3) . . ?
O7 C40 C35 118.3(2) . . ?
N1 C9 C8 120.8(2) . . ?
N1 C9 C10 115.4(2) . . ?
C8 C9 C10 123.7(2) . . ?
C15 C14 O4 119.1(3) . . ?
C15 C14 C13 120.7(3) . . ?
O4 C14 C13 120.1(2) . . ?
C26 C25 C24 119.4(3) . . ?
C1 C2 C3 120.1(3) . . ?
C6 C7 C8 120.6(3) . . ?
N6 C35 C36 120.0(3) . . ?
N6 C35 C40 123.0(3) . . ?
C36 C35 C40 117.0(3) . . ?
O3 C13 C12 124.0(3) . . ?
O3 C13 C14 116.2(2) . . ?
C12 C13 C14 119.8(3) . . ?
C31 C30 C29 120.3(3) . . ?
C25 C24 C23 121.2(3) . . ?
C25 C24 C19 119.0(3) . . ?
C23 C24 C19 119.8(3) . . ?
C14 C15 C16 120.5(3) . . ?
C21 C20 C19 120.4(3) . . ?
C40 C39 C38 120.2(3) . . ?
C20 C21 C22 120.8(3) . . ?
C37 C36 C35 120.9(3) . . ?
C2 C3 C4 121.4(3) . . ?
C2 C3 C8 118.8(3) . . ?
C4 C3 C8 119.8(3) . . ?
C2 C1 N1 121.7(3) . . ?
O8 C38 C39 121.7(3) . . ?
O8 C38 C37 121.2(3) . . ?
C39 C38 C37 117.1(3) . . ?
C22 C23 C24 120.1(3) . . ?
C23 C22 C21 120.5(3) . . ?
C5 C4 C3 120.2(3) . . ?
C7 C6 C5 120.8(3) . . ?
C4 C5 C6 120.7(3) . . ?

loop_
_geom_bond_atom_site_label_1
_geom_bond_atom_site_label_2
_geom_bond_distance
_geom_bond_site_symmetry_2
_geom_bond_publ_flag
Ru1 N5 1.732(3) . ?
Ru1 N2 1.975(3) . ?
Ru1 N3 1.977(3) . ?
Ru1 O6 2.022(2) . ?
Ru1 N1 2.115(3) . ?
Ru1 N4 2.128(3) . ?
N5 O5 1.167(3) . ?
N2 C10 1.350(4) . ?
N2 C11 1.423(3) . ?
N1 C9 1.342(4) . ?
N1 C1 1.366(3) . ?
N3 C17 1.353(4) . ?
N3 C16 1.420(3) . ?
N4 C18 1.343(3) . ?
N4 C26 1.364(3) . ?
N6 C35 1.306(4) . ?
N6 C32 1.383(4) . ?
O6 C29 1.328(3) . ?
O1 C10 1.231(3) . ?
O7 C40 1.371(3) . ?
O7 C33 1.382(3) . ?
O4 C14 1.388(3) . ?
O4 C28 1.405(4) . ?
O3 C13 1.369(3) . ?
O3 C27 1.420(4) . ?
O2 C17 1.229(3) . ?
O8 C38 1.243(4) . ?
C10 C9 1.536(4) . ?
C16 C15 1.397(4) . ?
C16 C11 1.420(4) . ?
C11 C12 1.401(4) . ?
C33 C34 1.380(4) . ?
C33 C32 1.403(4) . ?
C29 C34 1.402(4) . ?
C29 C30 1.414(4) . ?
C32 C31 1.401(4) . ?
C19 C24 1.426(4) . ?
C19 C20 1.427(4) . ?
C19 C18 1.430(4) . ?
C26 C25 1.358(4) . ?
C12 C13 1.398(4) . ?
C18 C17 1.526(4) . ?
C31 C30 1.372(4) . ?
C8 C7 1.420(4) . ?
C8 C9 1.428(4) . ?
C8 C3 1.435(4) . ?
C37 C36 1.342(4) . ?
C37 C38 1.463(5) . ?
C40 C39 1.342(4) . ?
C40 C35 1.463(4) . ?
C14 C15 1.380(4) . ?
C14 C13 1.399(4) . ?
C25 C24 1.412(4) . ?
C2 C1 1.360(4) . ?
C2 C3 1.404(4) . ?
C7 C6 1.371(4) . ?
C35 C36 1.447(4) . ?
C24 C23 1.422(4) . ?
C20 C21 1.371(4) . ?
C39 C38 1.459(4) . ?
C21 C22 1.411(4) . ?
C3 C4 1.416(4) . ?
C23 C22 1.365(4) . ?
C4 C5 1.360(5) . ?
C6 C5 1.410(5) . ?

loop_
_geom_torsion_atom_site_label_1
_geom_torsion_atom_site_label_2
_geom_torsion_atom_site_label_3
_geom_torsion_atom_site_label_4
_geom_torsion
_geom_torsion_site_symmetry_1
_geom_torsion_site_symmetry_2
_geom_torsion_site_symmetry_3
_geom_torsion_site_symmetry_4
_geom_torsion_publ_flag
N2 Ru1 N5 O5 160.7(13) . . . . ?
N3 Ru1 N5 O5 -113.2(13) . . . . ?
O6 Ru1 N5 O5 32.7(17) . . . . ?
N1 Ru1 N5 O5 81.6(14) . . . . ?
N4 Ru1 N5 O5 -35.0(14) . . . . ?
N5 Ru1 N2 C10 -85.2(2) . . . . ?
N3 Ru1 N2 C10 176.8(2) . . . . ?
O6 Ru1 N2 C10 87.5(2) . . . . ?
N1 Ru1 N2 C10 5.9(2) . . . . ?
N4 Ru1 N2 C10 155.8(2) . . . . ?
N5 Ru1 N2 C11 91.0(2) . . . . ?
N3 Ru1 N2 C11 -6.97(18) . . . . ?
O6 Ru1 N2 C11 -96.3(2) . . . . ?
N1 Ru1 N2 C11 -177.83(19) . . . . ?
N4 Ru1 N2 C11 -27.9(4) . . . . ?
N5 Ru1 N1 C9 94.8(2) . . . . ?
N2 Ru1 N1 C9 -3.56(19) . . . . ?
N3 Ru1 N1 C9 -33.3(4) . . . . ?
O6 Ru1 N1 C9 -92.3(2) . . . . ?
N4 Ru1 N1 C9 -173.62(17) . . . . ?
N5 Ru1 N1 C1 -87.9(2) . . . . ?
N2 Ru1 N1 C1 173.7(2) . . . . ?
N3 Ru1 N1 C1 144.0(3) . . . . ?
O6 Ru1 N1 C1 85.0(2) . . . . ?
N4 Ru1 N1 C1 3.7(3) . . . . ?
N5 Ru1 N3 C17 95.5(2) . . . . ?
N2 Ru1 N3 C17 -166.5(2) . . . . ?
O6 Ru1 N3 C17 -79.3(2) . . . . ?
N1 Ru1 N3 C17 -137.3(3) . . . . ?
N4 Ru1 N3 C17 7.1(2) . . . . ?
N5 Ru1 N3 C16 -91.15(19) . . . . ?
N2 Ru1 N3 C16 6.92(18) . . . . ?
O6 Ru1 N3 C16 94.05(19) . . . . ?
N1 Ru1 N3 C16 36.1(4) . . . . ?
N4 Ru1 N3 C16 -179.54(19) . . . . ?
N5 Ru1 N4 C18 -110.5(2) . . . . ?
N2 Ru1 N4 C18 9.7(4) . . . . ?
N3 Ru1 N4 C18 -11.66(18) . . . . ?
O6 Ru1 N4 C18 78.1(2) . . . . ?
N1 Ru1 N4 C18 156.34(18) . . . . ?
N5 Ru1 N4 C26 77.8(2) . . . . ?
N2 Ru1 N4 C26 -162.1(3) . . . . ?
N3 Ru1 N4 C26 176.6(2) . . . . ?
O6 Ru1 N4 C26 -93.6(2) . . . . ?
N1 Ru1 N4 C26 -15.4(2) . . . . ?
N5 Ru1 O6 C29 -93.1(6) . . . . ?
N2 Ru1 O6 C29 138.1(2) . . . . ?
N3 Ru1 O6 C29 53.2(2) . . . . ?
N1 Ru1 O6 C29 -142.7(2) . . . . ?
N4 Ru1 O6 C29 -25.2(2) . . . . ?
C11 N2 C10 O1 -1.8(5) . . . . ?
Ru1 N2 C10 O1 173.8(2) . . . . ?
C11 N2 C10 C9 177.7(2) . . . . ?
Ru1 N2 C10 C9 -6.7(3) . . . . ?
C17 N3 C16 C15 -12.8(5) . . . . ?
Ru1 N3 C16 C15 174.4(2) . . . . ?
C17 N3 C16 C11 167.2(3) . . . . ?
Ru1 N3 C16 C11 -5.6(3) . . . . ?
C15 C16 C11 C12 2.3(4) . . . . ?
N3 C16 C11 C12 -177.7(2) . . . . ?
C15 C16 C11 N2 179.9(2) . . . . ?
N3 C16 C11 N2 -0.1(4) . . . . ?
C10 N2 C11 C12 -0.8(4) . . . . ?
Ru1 N2 C11 C12 -176.7(2) . . . . ?
C10 N2 C11 C16 -178.3(3) . . . . ?
Ru1 N2 C11 C16 5.8(3) . . . . ?
C40 O7 C33 C34 -172.6(2) . . . . ?
C40 O7 C33 C32 4.9(4) . . . . ?
Ru1 O6 C29 C34 89.5(3) . . . . ?
Ru1 O6 C29 C30 -90.8(3) . . . . ?
C35 N6 C32 C31 173.0(3) . . . . ?
C35 N6 C32 C33 -5.4(4) . . . . ?
C34 C33 C32 N6 179.5(3) . . . . ?
O7 C33 C32 N6 2.1(4) . . . . ?
C34 C33 C32 C31 1.0(4) . . . . ?
O7 C33 C32 C31 -176.4(2) . . . . ?
O7 C33 C34 C29 174.0(2) . . . . ?
C32 C33 C34 C29 -3.5(4) . . . . ?
O6 C29 C34 C33 -176.9(2) . . . . ?
C30 C29 C34 C33 3.4(4) . . . . ?
C18 N4 C26 C25 -1.8(4) . . . . ?
Ru1 N4 C26 C25 169.4(2) . . . . ?
C16 C11 C12 C13 -1.6(4) . . . . ?
N2 C11 C12 C13 -179.0(3) . . . . ?
C26 N4 C18 C19 7.9(4) . . . . ?
Ru1 N4 C18 C19 -164.4(2) . . . . ?
C26 N4 C18 C17 -173.3(2) . . . . ?
Ru1 N4 C18 C17 14.4(3) . . . . ?
C24 C19 C18 N4 -6.7(4) . . . . ?
C20 C19 C18 N4 168.7(3) . . . . ?
C24 C19 C18 C17 174.6(2) . . . . ?
C20 C19 C18 C17 -10.0(4) . . . . ?
C16 N3 C17 O2 6.5(5) . . . . ?
Ru1 N3 C17 O2 178.7(2) . . . . ?
C16 N3 C17 C18 -173.8(2) . . . . ?
Ru1 N3 C17 C18 -1.6(3) . . . . ?
N4 C18 C17 O2 170.7(3) . . . . ?
C19 C18 C17 O2 -10.5(4) . . . . ?
N4 C18 C17 N3 -9.0(3) . . . . ?
C19 C18 C17 N3 169.8(2) . . . . ?
N6 C32 C31 C30 -177.0(3) . . . . ?
C33 C32 C31 C30 1.5(4) . . . . ?
C33 O7 C40 C39 171.9(3) . . . . ?
C33 O7 C40 C35 -8.2(4) . . . . ?
C1 N1 C9 C8 1.6(4) . . . . ?
Ru1 N1 C9 C8 179.0(2) . . . . ?
C1 N1 C9 C10 -176.2(2) . . . . ?
Ru1 N1 C9 C10 1.2(3) . . . . ?
C7 C8 C9 N1 177.8(3) . . . . ?
C3 C8 C9 N1 -1.4(4) . . . . ?
C7 C8 C9 C10 -4.5(4) . . . . ?
C3 C8 C9 C10 176.2(3) . . . . ?
O1 C10 C9 N1 -177.3(3) . . . . ?
N2 C10 C9 N1 3.2(3) . . . . ?
O1 C10 C9 C8 5.0(4) . . . . ?
N2 C10 C9 C8 -174.5(3) . . . . ?
C28 O4 C14 C15 93.8(3) . . . . ?
C28 O4 C14 C13 -89.0(4) . . . . ?
N4 C26 C25 C24 -5.4(4) . . . . ?
C9 C8 C7 C6 -179.7(3) . . . . ?
C3 C8 C7 C6 -0.4(4) . . . . ?
C32 N6 C35 C36 -176.9(3) . . . . ?
C32 N6 C35 C40 1.8(4) . . . . ?
C39 C40 C35 N6 -175.1(3) . . . . ?
O7 C40 C35 N6 5.0(4) . . . . ?
C39 C40 C35 C36 3.7(4) . . . . ?
O7 C40 C35 C36 -176.2(2) . . . . ?
C27 O3 C13 C12 -8.0(4) . . . . ?
C27 O3 C13 C14 172.7(3) . . . . ?
C11 C12 C13 O3 180.0(3) . . . . ?
C11 C12 C13 C14 -0.7(4) . . . . ?
C15 C14 C13 O3 -178.4(3) . . . . ?
O4 C14 C13 O3 4.5(4) . . . . ?
C15 C14 C13 C12 2.3(4) . . . . ?
O4 C14 C13 C12 -174.9(3) . . . . ?
C32 C31 C30 C29 -1.6(4) . . . . ?
O6 C29 C30 C31 179.3(3) . . . . ?
C34 C29 C30 C31 -0.9(4) . . . . ?
C26 C25 C24 C23 -171.1(3) . . . . ?
C26 C25 C24 C19 6.3(4) . . . . ?
C20 C19 C24 C25 -176.1(3) . . . . ?
C18 C19 C24 C25 -0.4(4) . . . . ?
C20 C19 C24 C23 1.3(4) . . . . ?
C18 C19 C24 C23 177.0(3) . . . . ?
O4 C14 C15 C16 175.7(3) . . . . ?
C13 C14 C15 C16 -1.5(5) . . . . ?
N3 C16 C15 C14 179.2(3) . . . . ?
C11 C16 C15 C14 -0.8(4) . . . . ?
C24 C19 C20 C21 1.8(4) . . . . ?
C18 C19 C20 C21 -173.6(3) . . . . ?
O7 C40 C39 C38 178.8(3) . . . . ?
C35 C40 C39 C38 -1.1(4) . . . . ?
C19 C20 C21 C22 -2.9(5) . . . . ?
C38 C37 C36 C35 -0.4(5) . . . . ?
N6 C35 C36 C37 175.9(3) . . . . ?
C40 C35 C36 C37 -2.9(4) . . . . ?
C1 C2 C3 C4 -179.7(3) . . . . ?
C1 C2 C3 C8 -0.1(5) . . . . ?
C7 C8 C3 C2 -178.6(3) . . . . ?
C9 C8 C3 C2 0.7(4) . . . . ?
C7 C8 C3 C4 1.0(4) . . . . ?
C9 C8 C3 C4 -179.7(3) . . . . ?
C3 C2 C1 N1 0.2(5) . . . . ?
C9 N1 C1 C2 -1.0(4) . . . . ?
Ru1 N1 C1 C2 -178.1(2) . . . . ?
C40 C39 C38 O8 177.4(3) . . . . ?
C40 C39 C38 C37 -2.2(4) . . . . ?
C36 C37 C38 O8 -176.6(3) . . . . ?
C36 C37 C38 C39 3.0(5) . . . . ?
C25 C24 C23 C22 174.0(3) . . . . ?
C19 C24 C23 C22 -3.3(4) . . . . ?
C24 C23 C22 C21 2.3(5) . . . . ?
C20 C21 C22 C23 0.9(5) . . . . ?
C2 C3 C4 C5 178.9(3) . . . . ?
C8 C3 C4 C5 -0.7(5) . . . . ?
C8 C7 C6 C5 -0.5(5) . . . . ?
C3 C4 C5 C6 -0.2(6) . . . . ?
C7 C6 C5 C4 0.9(6) . . . . ?
